data_7202485
loop_
_publ_author_name
'Hiraoka, Takashi'
'Fujiwara, Hideki'
'Sugimoto, Toyonari'
'Nakazumi, Hiroyuki'
'Noguchi, Satoru'
'Kuribayashi, Akihiro'
'Ishida, Takekazu'
'Yokogawa, Keiichi'
'Murata, Keizo'
'Mori, Takehiko'
'Aruga-Katori, Hiroko'
'Kimura, Shojiro'
'Hagiwara, Masayuki'

_publ_section_title
;
 Metal?semiconductor structural phase transitions and antiferromagnetic
 orderings in (Benzo-TTFVO)2?MX4 (M = Fe, Ga; X = Cl, Br) salts
;
_journal_issue 17
_journal_name_full 'Journal of Materials Chemistry'
_journal_page_first 1664
_journal_paper_doi 10.1039/b612053a
_journal_volume 17
_journal_year 2007
_chemical_formula_moiety 'C26 H12 Br4 Fe O2 S12 '
_chemical_formula_sum 'C26 H12 Br4 Fe O2 S12'
_chemical_formula_weight 1116.56
_space_group_IT_number 2
_symmetry_cell_setting triclinic
_symmetry_Int_Tables_number 2
_symmetry_space_group_name_Hall '-P 1'
_symmetry_space_group_name_H-M 'P -1'
_cell_angle_alpha 99.86(5)
_cell_angle_beta 105.13(3)
_cell_angle_gamma 89.97(6)
_cell_formula_units_Z 2
_cell_length_a 13.00(2)
_cell_length_b 6.908(8)
_cell_length_c 20.11(3)
_cell_measurement_reflns_used 17673
_cell_measurement_temperature 90.0
_cell_measurement_theta_max 27.6
_cell_measurement_theta_min 3.0
_cell_volume 1716(4)
_computing_cell_refinement PROCESS-AUTO
_computing_data_collection PROCESS-AUTO
_computing_data_reduction CrystalStructure
_computing_publication_material 'CrystalStructure Ver. 3.5.1'
_computing_structure_refinement CRYSTALS
_computing_structure_solution SIR97
_diffrn_detector_area_resol_mean 10.00
_diffrn_measured_fraction_theta_full 0.9360
_diffrn_measured_fraction_theta_max 0.9360
_diffrn_measurement_device_type 'Rigaku RAXIS-RAPID'
_diffrn_measurement_method \w
_diffrn_radiation_type 'Mo K\a'
_diffrn_radiation_wavelength 0.7107
_diffrn_reflns_limit_h_max 16
_diffrn_reflns_limit_h_min 0
_diffrn_reflns_limit_k_max 8
_diffrn_reflns_limit_k_min -8
_diffrn_reflns_limit_l_max 24
_diffrn_reflns_limit_l_min -26
_diffrn_reflns_number 14664
_diffrn_reflns_theta_full 27.49
_diffrn_reflns_theta_max 27.49
_exptl_absorpt_coefficient_mu 5.872
_exptl_absorpt_correction_type none
_exptl_crystal_colour black
_exptl_crystal_density_diffrn 2.162
_exptl_crystal_density_method 'not measured'
_exptl_crystal_description platelet
_exptl_crystal_F_000 1084.00
_exptl_crystal_size_max 0.50
_exptl_crystal_size_mid 0.30
_exptl_crystal_size_min 0.05
_refine_diff_density_max 1.19
_refine_diff_density_min -1.07
_refine_ls_extinction_method none
_refine_ls_goodness_of_fit_ref 1.033
_refine_ls_hydrogen_treatment refall
_refine_ls_number_parameters 418
_refine_ls_number_reflns 3901
_refine_ls_R_factor_gt 0.0480
_refine_ls_shift/su_max 0.0000
_refine_ls_structure_factor_coef F
_refine_ls_weighting_details
;
Chebychev polynomial with 3 parameters (Carruthers & Watkin, 1979)
19.4142 -5.8076 15.7918
;
_refine_ls_weighting_scheme calc
_refine_ls_wR_factor_ref 0.0610
_reflns_number_gt 3863
_reflns_number_total 7332
_reflns_threshold_expression F^2^>2.0\s(F^2^)
_cod_data_source_file b612053a.txt
_cod_data_source_block '_(Benzo-TTFVO)2FeBr4at90K'
_cod_original_cell_volume 1715(4)
_cod_original_sg_symbol_H-M 'P -1 '
_cod_original_formula_sum 'C26 H12 Br4 Fe O2 S12 '
_cod_database_code 7202485

loop_
_symmetry_equiv_pos_as_xyz
x,y,z
-x,-y,-z

loop_
_atom_site_label
_atom_site_type_symbol
_atom_site_fract_x
_atom_site_fract_y
_atom_site_fract_z
_atom_site_U_iso_or_equiv
_atom_site_adp_type
_atom_site_occupancy
_atom_site_symmetry_multiplicity
_atom_site_calc_flag
_atom_site_refinement_flags
_atom_site_disorder_assembly
_atom_site_disorder_group
Br(1) Br 0.38613(7) 1.2349(1) 0.56329(5) 0.0432(2) Uani 1.00 1 d . . .
Br(2) Br 0.19517(8) 0.8475(1) 0.57953(5) 0.0462(3) Uani 1.00 1 d . . .
Br(3) Br 0.30501(8) 0.7679(1) 0.42037(5) 0.0465(3) Uani 1.00 1 d . . .
Br(4) Br 0.11380(7) 1.1716(1) 0.43671(5) 0.0435(3) Uani 1.00 1 d . . .
Fe(1) Fe 0.24983(9) 1.0034(1) 0.49996(6) 0.0261(3) Uani 1.00 1 d . . .
S(1) S 0.3054(2) 0.0685(3) 0.9183(1) 0.0300(5) Uani 1.00 1 d . . .
S(2) S 0.1139(2) 0.1006(2) 0.9717(1) 0.0292(5) Uani 1.00 1 d . . .
S(3) S 0.4563(2) 0.1495(3) 1.0697(1) 0.0293(5) Uani 1.00 1 d . . .
S(4) S 0.2729(1) 0.1845(2) 1.1312(1) 0.0276(5) Uani 1.00 1 d . . .
S(5) S 0.5336(2) 0.2484(3) 1.3226(1) 0.0354(6) Uani 1.00 1 d . . .
S(6) S 0.3031(2) 0.2616(3) 1.2972(1) 0.0329(5) Uani 1.00 1 d . . .
S(7) S 0.1946(2) 0.6503(3) 1.0817(1) 0.0295(5) Uani 1.00 1 d . . .
S(8) S 0.3865(2) 0.6288(3) 1.0283(1) 0.0295(5) Uani 1.00 1 d . . .
S(9) S 0.0439(2) 0.5796(3) 0.9304(1) 0.0301(5) Uani 1.00 1 d . . .
S(10) S 0.2269(2) 0.5533(2) 0.8686(1) 0.0283(5) Uani 1.00 1 d . . .
S(11) S -0.0333(2) 0.4260(3) 0.6775(1) 0.0353(6) Uani 1.00 1 d . . .
S(12) S 0.1970(2) 0.4644(3) 0.7031(1) 0.0326(5) Uani 1.00 1 d . . .
O(1) O 0.5840(5) 0.1964(8) 1.1976(3) 0.034(2) Uani 1.00 1 d . . .
O(2) O -0.0835(5) 0.4997(8) 0.8024(3) 0.036(2) Uani 1.00 1 d . . .
C(1) C 0.0719(7) -0.024(1) 0.7374(4) 0.035(2) Uani 1.00 1 d . . .
C(2) C -0.0182(7) -0.009(1) 0.7626(5) 0.036(2) Uani 1.00 1 d . . .
C(3) C 0.1732(7) -0.003(1) 0.7834(4) 0.031(2) Uani 1.00 1 d . . .
C(4) C -0.0104(7) 0.027(1) 0.8337(4) 0.035(2) Uani 1.00 1 d . . .
C(5) C 0.1824(6) 0.0372(9) 0.8551(4) 0.028(2) Uani 1.00 1 d . . .
C(6) C 0.0922(6) 0.051(1) 0.8802(4) 0.028(2) Uani 1.00 1 d . . .
C(7) C 0.2526(6) 0.1085(9) 0.9910(4) 0.027(2) Uani 1.00 1 d . . .
C(8) C 0.3184(6) 0.1443(9) 1.0567(4) 0.025(2) Uani 1.00 1 d . . .
C(9) C 0.4905(7) 0.187(1) 1.1642(4) 0.030(2) Uani 1.00 1 d . . .
C(10) C 0.3988(6) 0.206(1) 1.1908(4) 0.029(2) Uani 1.00 1 d . . .
C(11) C 0.4110(6) 0.2355(9) 1.2623(4) 0.030(2) Uani 1.00 1 d . . .
C(12) C 0.4817(7) 0.278(1) 1.3951(4) 0.034(2) Uani 1.00 1 d . . .
C(13) C 0.3772(7) 0.285(1) 1.3840(4) 0.036(2) Uani 1.00 1 d . . .
C(14) C 0.4276(7) 0.739(1) 1.2623(5) 0.034(2) Uani 1.00 1 d . . .
C(15) C 0.5182(7) 0.727(1) 1.2377(5) 0.037(2) Uani 1.00 1 d . . .
C(16) C 0.3261(7) 0.716(1) 1.2164(4) 0.030(2) Uani 1.00 1 d . . .
C(17) C 0.5090(7) 0.692(1) 1.1665(4) 0.033(2) Uani 1.00 1 d . . .
C(18) C 0.3171(6) 0.6817(9) 1.1453(4) 0.028(2) Uani 1.00 1 d . . .
C(19) C 0.4076(6) 0.6713(9) 1.1196(4) 0.029(2) Uani 1.00 1 d . . .
C(20) C 0.2472(6) 0.619(1) 1.0096(4) 0.028(2) Uani 1.00 1 d . . .
C(21) C 0.1813(6) 0.5891(9) 0.9441(4) 0.025(2) Uani 1.00 1 d . . .
C(22) C 0.0095(7) 0.524(1) 0.8370(4) 0.030(2) Uani 1.00 1 d . . .
C(23) C 0.1024(6) 0.5142(9) 0.8102(4) 0.029(2) Uani 1.00 1 d . . .
C(24) C 0.0895(6) 0.473(1) 0.7385(4) 0.031(2) Uani 1.00 1 d . . .
C(25) C 0.0187(7) 0.383(1) 0.6053(4) 0.035(2) Uani 1.00 1 d . . .
C(26) C 0.1230(7) 0.401(1) 0.6161(5) 0.041(3) Uani 1.00 1 d . . .
H(1) H 0.0642 -0.049 0.6883 0.043 Uiso 1.00 1 c . . .
H(2) H -0.0868 -0.024 0.7303 0.045 Uiso 1.00 1 c . . .
H(3) H 0.2350 -0.015 0.7665 0.042 Uiso 1.00 1 c . . .
H(4) H -0.0725 0.035 0.8504 0.047 Uiso 1.00 1 c . . .
H(5) H 0.5272 0.288 1.4411 0.041 Uiso 1.00 1 c . . .
H(6) H 0.3442 0.302 1.4215 0.050 Uiso 1.00 1 c . . .
H(7) H 0.4350 0.763 1.3113 0.044 Uiso 1.00 1 c . . .
H(8) H 0.5869 0.744 1.2699 0.045 Uiso 1.00 1 c . . .
H(9) H 0.2643 0.723 1.2334 0.040 Uiso 1.00 1 c . . .
H(10) H 0.5710 0.682 1.1497 0.044 Uiso 1.00 1 c . . .
H(11) H -0.0268 0.347 0.5593 0.045 Uiso 1.00 1 c . . .
H(12) H 0.1559 0.380 0.5786 0.055 Uiso 1.00 1 c . . .

loop_
_atom_site_aniso_label
_atom_site_aniso_U_11
_atom_site_aniso_U_22
_atom_site_aniso_U_33
_atom_site_aniso_U_12
_atom_site_aniso_U_13
_atom_site_aniso_U_23
Br(1) 0.0396(5) 0.0503(5) 0.0362(5) -0.0149(4) 0.0074(4) 0.0018(3)
Br(2) 0.0483(6) 0.0502(5) 0.0538(6) 0.0037(4) 0.0279(4) 0.0239(4)
Br(3) 0.0496(6) 0.0398(5) 0.0539(6) 0.0089(4) 0.0273(4) -0.0027(4)
Br(4) 0.0387(5) 0.0543(5) 0.0382(5) 0.0199(4) 0.0081(4) 0.0133(4)
Fe(1) 0.0230(6) 0.0268(5) 0.0309(6) 0.0028(4) 0.0105(4) 0.0060(4)
S(1) 0.036(1) 0.0288(9) 0.034(1) 0.0070(7) 0.0230(8) 0.0083(7)
S(2) 0.031(1) 0.0258(9) 0.040(1) 0.0065(7) 0.0233(8) 0.0084(7)
S(3) 0.031(1) 0.0276(9) 0.038(1) 0.0066(7) 0.0237(8) 0.0079(7)
S(4) 0.029(1) 0.0256(9) 0.036(1) 0.0055(7) 0.0223(8) 0.0073(7)
S(5) 0.037(1) 0.033(1) 0.038(1) -0.0013(8) 0.0171(9) 0.0005(8)
S(6) 0.038(1) 0.0317(9) 0.037(1) 0.0042(8) 0.0234(9) 0.0067(7)
S(7) 0.034(1) 0.0290(9) 0.034(1) 0.0033(7) 0.0234(8) 0.0054(7)
S(8) 0.032(1) 0.0248(9) 0.041(1) 0.0049(7) 0.0233(9) 0.0083(7)
S(9) 0.033(1) 0.0256(9) 0.041(1) 0.0044(7) 0.0237(8) 0.0070(7)
S(10) 0.029(1) 0.0261(9) 0.038(1) 0.0054(7) 0.0213(8) 0.0077(7)
S(11) 0.039(1) 0.035(1) 0.039(1) 0.0105(8) 0.0169(9) 0.0128(8)
S(12) 0.037(1) 0.035(1) 0.035(1) 0.0076(8) 0.0236(9) 0.0082(7)
O(1) 0.026(3) 0.039(3) 0.040(3) -0.001(2) 0.017(3) 0.003(2)
O(2) 0.030(3) 0.038(3) 0.044(3) 0.009(2) 0.017(3) 0.010(2)
C(1) 0.048(5) 0.026(4) 0.034(4) 0.002(3) 0.018(4) 0.007(3)
C(2) 0.040(5) 0.024(4) 0.049(5) 0.006(3) 0.022(4) 0.009(3)
C(3) 0.035(5) 0.021(3) 0.049(5) 0.009(3) 0.024(4) 0.014(3)
C(4) 0.048(6) 0.020(3) 0.049(5) 0.012(3) 0.030(4) 0.013(3)
C(5) 0.031(4) 0.022(3) 0.041(5) 0.009(3) 0.021(3) 0.013(3)
C(6) 0.028(5) 0.025(4) 0.035(4) 0.008(3) 0.017(3) 0.009(3)
C(7) 0.029(4) 0.024(3) 0.041(4) 0.010(3) 0.031(3) 0.010(3)
C(8) 0.026(4) 0.025(3) 0.032(4) 0.006(3) 0.019(3) 0.011(3)
C(9) 0.037(5) 0.022(4) 0.038(4) 0.006(3) 0.021(4) 0.008(3)
C(10) 0.035(5) 0.024(3) 0.038(4) 0.006(3) 0.026(3) 0.008(3)
C(11) 0.030(5) 0.021(3) 0.048(5) 0.002(3) 0.029(4) 0.007(3)
C(12) 0.030(5) 0.033(4) 0.039(5) -0.001(3) 0.015(3) 0.002(3)
C(13) 0.059(6) 0.033(4) 0.034(4) 0.009(3) 0.038(4) 0.012(3)
C(14) 0.042(5) 0.025(4) 0.043(5) 0.004(3) 0.022(4) 0.009(3)
C(15) 0.039(5) 0.023(4) 0.051(5) -0.002(3) 0.011(4) 0.012(3)
C(16) 0.042(5) 0.024(4) 0.034(4) 0.001(3) 0.028(4) 0.005(3)
C(17) 0.031(5) 0.028(4) 0.052(5) 0.009(3) 0.027(4) 0.012(3)
C(18) 0.023(4) 0.022(3) 0.052(5) 0.005(3) 0.026(3) 0.013(3)
C(19) 0.031(5) 0.019(3) 0.038(4) 0.005(3) 0.008(3) 0.011(3)
C(20) 0.028(4) 0.028(4) 0.039(4) 0.003(3) 0.028(3) 0.008(3)
C(21) 0.038(5) 0.026(3) 0.019(3) 0.003(3) 0.024(3) 0.003(2)
C(22) 0.032(5) 0.021(4) 0.044(5) 0.004(3) 0.020(4) 0.009(3)
C(23) 0.039(5) 0.018(3) 0.041(5) 0.013(3) 0.025(4) 0.011(3)
C(24) 0.034(5) 0.023(4) 0.043(5) 0.008(3) 0.022(4) 0.011(3)
C(25) 0.047(6) 0.026(4) 0.039(5) 0.008(3) 0.020(4) 0.009(3)
C(26) 0.050(6) 0.035(4) 0.052(5) 0.013(4) 0.038(4) 0.009(4)

loop_
_atom_type_symbol
_atom_type_description
_atom_type_scat_dispersion_real
_atom_type_scat_dispersion_imag
_atom_type_scat_source
C C 0.003 0.002
;
International Tables for Crystallography
(1992, Vol. C, Tables 4.2.6.8 and 6.1.1.4)
;
H H 0.000 0.000
;
International Tables for Crystallography
(1992, Vol. C, Table 6.1.1.4)
;
S S 0.125 0.123
;
International Tables for Crystallography
(1992, Vol. C, Tables 4.2.6.8 and 6.1.1.4)
;
O O 0.011 0.006
;
International Tables for Crystallography
(1992, Vol. C, Tables 4.2.6.8 and 6.1.1.4)
;
Fe Fe 0.346 0.844
;
International Tables for Crystallography
(1992, Vol. C, Tables 4.2.6.8 and 6.1.1.4)
;
Br Br -0.290 2.459
;
International Tables for Crystallography
(1992, Vol. C, Tables 4.2.6.8 and 6.1.1.4)
;

loop_
_geom_angle_atom_site_label_1
_geom_angle_atom_site_label_2
_geom_angle_atom_site_label_3
_geom_angle
_geom_angle_publ_flag
_geom_angle_site_symmetry_1
_geom_angle_site_symmetry_2
_geom_angle_site_symmetry_3
C(5) S(1) C(7) 96.1(4) yes . . .
C(6) S(2) C(7) 95.7(4) yes . . .
C(8) S(3) C(9) 96.6(4) yes . . .
C(8) S(4) C(10) 96.1(4) yes . . .
C(11) S(5) C(12) 94.9(4) yes . . .
C(11) S(6) C(13) 95.6(4) yes . . .
C(18) S(7) C(20) 96.3(4) yes . . .
C(19) S(8) C(20) 95.0(4) yes . . .
C(21) S(9) C(22) 97.3(4) yes . . .
C(21) S(10) C(23) 95.9(4) yes . . .
C(24) S(11) C(25) 95.1(4) yes . . .
C(24) S(12) C(26) 96.1(4) yes . . .
C(2) C(1) C(3) 120.4(8) yes . . .
C(2) C(1) H(1) 119 no . . .
C(3) C(1) H(1) 119 no . . .
C(4) C(2) H(2) 119 no . . .
C(4) C(2) C(1) 121.6(8) yes . . .
H(2) C(2) C(1) 119 no . . .
C(5) C(3) H(3) 120.6 no . . .
C(5) C(3) C(1) 118.7(8) yes . . .
H(3) C(3) C(1) 120 no . . .
C(6) C(4) H(4) 121 no . . .
C(6) C(4) C(2) 117.9(9) yes . . .
H(4) C(4) C(2) 121.0 no . . .
C(6) C(5) S(1) 116.2(6) yes . . .
C(6) C(5) C(3) 120.8(7) yes . . .
S(1) C(5) C(3) 123.0(7) yes . . .
S(2) C(6) C(4) 122.7(7) yes . . .
S(2) C(6) C(5) 116.7(5) yes . . .
C(4) C(6) C(5) 120.6(7) yes . . .
C(8) C(7) S(1) 120.3(6) yes . . .
C(8) C(7) S(2) 124.4(7) yes . . .
S(1) C(7) S(2) 115.3(4) yes . . .
S(3) C(8) S(4) 116.4(4) yes . . .
S(3) C(8) C(7) 120.3(7) yes . . .
S(4) C(8) C(7) 123.2(6) yes . . .
C(10) C(9) S(3) 112.4(5) yes . . .
C(10) C(9) O(1) 127.5(8) yes . . .
S(3) C(9) O(1) 120.0(7) yes . . .
C(11) C(10) S(4) 121.8(7) yes . . .
C(11) C(10) C(9) 119.8(7) yes . . .
S(4) C(10) C(9) 118.4(6) yes . . .
S(5) C(11) S(6) 115.1(5) yes . . .
S(5) C(11) C(10) 123.2(7) yes . . .
S(6) C(11) C(10) 121.7(6) yes . . .
C(13) C(12) H(5) 121 no . . .
C(13) C(12) S(5) 117.9(6) yes . . .
H(5) C(12) S(5) 121.1 no . . .
H(6) C(13) S(6) 121.8 no . . .
H(6) C(13) C(12) 121.8 no . . .
S(6) C(13) C(12) 116.4(7) yes . . .
C(15) C(14) C(16) 121.1(8) yes . . .
C(15) C(14) H(7) 119.5 no . . .
C(16) C(14) H(7) 119 no . . .
C(17) C(15) H(8) 119 no . . .
C(17) C(15) C(14) 120.3(7) yes . . .
H(8) C(15) C(14) 119 no . . .
C(18) C(16) H(9) 120.7 no . . .
C(18) C(16) C(14) 118.5(8) yes . . .
H(9) C(16) C(14) 120.9 no . . .
C(19) C(17) H(10) 120 no . . .
C(19) C(17) C(15) 119.3(9) yes . . .
H(10) C(17) C(15) 120.3 no . . .
C(19) C(18) S(7) 115.5(6) yes . . .
C(19) C(18) C(16) 121.2(7) yes . . .
S(7) C(18) C(16) 123.4(7) yes . . .
S(8) C(19) C(17) 123.2(7) yes . . .
S(8) C(19) C(18) 117.2(5) yes . . .
C(17) C(19) C(18) 119.6(8) yes . . .
C(21) C(20) S(7) 120.1(6) yes . . .
C(21) C(20) S(8) 124.0(7) yes . . .
S(7) C(20) S(8) 115.9(4) yes . . .
S(9) C(21) S(10) 115.7(4) yes . . .
S(9) C(21) C(20) 120.9(7) yes . . .
S(10) C(21) C(20) 123.3(7) yes . . .
C(23) C(22) S(9) 112.2(5) yes . . .
C(23) C(22) O(2) 126.4(8) yes . . .
S(9) C(22) O(2) 121.4(7) yes . . .
C(24) C(23) S(10) 121.8(7) yes . . .
C(24) C(23) C(22) 119.4(7) yes . . .
S(10) C(23) C(22) 118.8(6) yes . . .
S(11) C(24) S(12) 114.5(5) yes . . .
S(11) C(24) C(23) 123.8(7) yes . . .
S(12) C(24) C(23) 121.7(6) yes . . .
C(26) C(25) H(11) 120 no . . .
C(26) C(25) S(11) 118.2(7) yes . . .
H(11) C(25) S(11) 120 no . . .
H(12) C(26) S(12) 121.9 no . . .
H(12) C(26) C(25) 121 no . . .
S(12) C(26) C(25) 116.1(8) yes . . .

loop_
_geom_bond_atom_site_label_1
_geom_bond_atom_site_label_2
_geom_bond_distance
_geom_bond_publ_flag
_geom_bond_site_symmetry_1
_geom_bond_site_symmetry_2
Br(1) Fe(1) 2.334(4) yes . .
Br(2) Fe(1) 2.326(2) yes . .
Br(3) Fe(1) 2.330(4) yes . .
Br(4) Fe(1) 2.329(4) yes . .
S(1) C(5) 1.750(7) yes . .
S(1) C(7) 1.752(9) yes . .
S(2) C(6) 1.759(8) yes . .
S(2) C(7) 1.741(8) yes . .
S(3) C(8) 1.742(8) yes . .
S(3) C(9) 1.807(8) yes . .
S(4) C(8) 1.729(9) yes . .
S(4) C(10) 1.746(7) yes . .
S(5) C(11) 1.724(7) yes . .
S(5) C(12) 1.74(1) yes . .
S(6) C(11) 1.722(9) yes . .
S(6) C(13) 1.741(8) yes . .
S(7) C(18) 1.750(7) yes . .
S(7) C(20) 1.738(9) yes . .
S(8) C(19) 1.758(8) yes . .
S(8) C(20) 1.749(8) yes . .
S(9) C(21) 1.735(8) yes . .
S(9) C(22) 1.785(8) yes . .
S(10) C(21) 1.749(8) yes . .
S(10) C(23) 1.723(7) yes . .
S(11) C(24) 1.732(7) yes . .
S(11) C(25) 1.74(1) yes . .
S(12) C(24) 1.724(9) yes . .
S(12) C(26) 1.742(9) yes . .
O(1) C(9) 1.221(9) yes . .
O(2) C(22) 1.223(9) yes . .
C(1) C(2) 1.39(1) yes . .
C(1) C(3) 1.39(1) yes . .
C(1) H(1) 0.95 no . .
C(2) C(4) 1.39(1) yes . .
C(2) H(2) 0.95 no . .
C(3) C(5) 1.39(1) yes . .
C(3) H(3) 0.95 no . .
C(4) C(6) 1.41(1) yes . .
C(4) H(4) 0.95 no . .
C(5) C(6) 1.39(1) yes . .
C(7) C(8) 1.36(1) yes . .
C(9) C(10) 1.43(1) yes . .
C(10) C(11) 1.38(1) yes . .
C(12) C(13) 1.32(1) yes . .
C(12) H(5) 0.95 no . .
C(13) H(6) 0.95 no . .
C(14) C(15) 1.39(1) yes . .
C(14) C(16) 1.39(1) yes . .
C(14) H(7) 0.95 no . .
C(15) C(17) 1.38(1) yes . .
C(15) H(8) 0.95 no . .
C(16) C(18) 1.38(1) yes . .
C(16) H(9) 0.95 no . .
C(17) C(19) 1.40(1) yes . .
C(17) H(10) 0.95 no . .
C(18) C(19) 1.40(1) yes . .
C(20) C(21) 1.35(1) yes . .
C(22) C(23) 1.44(1) yes . .
C(23) C(24) 1.39(1) yes . .
C(25) C(26) 1.32(1) yes . .
C(25) H(11) 0.95 no . .
C(26) H(12) 0.95 no . .

loop_
_geom_contact_atom_site_label_1
_geom_contact_atom_site_label_2
_geom_contact_distance
_geom_contact_publ_flag
_geom_contact_site_symmetry_1
_geom_contact_site_symmetry_2
Br(1) Br(2) 3.762(1) yes . 55501
Br(1) Br(3) 3.876(1) yes . 55501
Br(1) Br(4) 3.757(1) yes . 55501
Br(1) Fe(1) 2.333(1) yes . 55501
Br(1) C(13) 3.652(9) yes . 56401
Br(2) Br(1) 3.762(1) yes . 55501
Br(2) Br(3) 3.790(2) yes . 55501
Br(2) Br(4) 3.872(1) yes . 55501
Br(2) Fe(1) 2.326(2) yes . 55501
Br(2) C(1) 3.89(1) yes . 56501
Br(2) C(26) 3.475(9) yes . 55501
Br(3) Br(1) 3.876(1) yes . 55501
Br(3) Br(2) 3.790(2) yes . 55501
Br(3) Br(4) 3.764(1) yes . 55501
Br(3) Fe(1) 2.330(1) yes . 55501
Br(3) S(11) 3.689(2) yes . 56602
Br(3) C(13) 3.473(7) yes . 55401
Br(3) C(14) 3.89(1) yes . 55401
Br(4) Br(1) 3.757(1) yes . 55501
Br(4) Br(2) 3.872(1) yes . 55501
Br(4) Br(3) 3.764(1) yes . 55501
Br(4) Fe(1) 2.329(1) yes . 55501
Br(4) C(1) 3.673(7) yes . 56602
Br(4) C(2) 3.837(8) yes . 56602
Br(4) C(26) 3.655(9) yes . 56501
Fe(1) Br(1) 2.333(1) yes . 55501
Fe(1) Br(2) 2.326(2) yes . 55501
Fe(1) Br(3) 2.330(1) yes . 55501
Fe(1) Br(4) 2.329(1) yes . 55501
S(1) S(2) 2.952(3) yes . 55501
S(1) S(3) 3.120(2) yes . 55501
S(1) S(10) 3.600(2) yes . 54501
S(1) S(10) 3.724(3) yes . 55501
S(1) C(3) 2.768(8) yes . 55501
S(1) C(6) 2.672(8) yes . 55501
S(1) C(8) 2.703(8) yes . 55501
S(1) C(21) 3.856(8) yes . 54501
S(2) S(1) 2.952(3) yes . 55501
S(2) S(4) 3.287(2) yes . 55501
S(2) S(9) 3.613(2) yes . 54501
S(2) S(9) 3.607(3) yes . 55501
S(2) O(1) 1.890(7) yes . 55603
S(2) O(2) 1.890(7) yes . 55603
S(2) C(1) 1.89(1) yes . 55603
S(2) C(2) 1.89(1) yes . 55603
S(2) C(3) 1.890(9) yes . 55603
S(2) C(4) 2.784(8) yes . 55501
S(2) C(4) 1.89(1) yes . 55603
S(2) C(5) 2.687(9) yes . 55501
S(2) C(5) 1.890(9) yes . 55603
S(2) C(6) 1.890(9) yes . 55603
S(2) C(7) 1.890(9) yes . 55603
S(2) C(8) 2.745(7) yes . 55501
S(2) C(8) 1.890(9) yes . 55603
S(2) C(9) 1.89(1) yes . 55603
S(2) C(10) 1.890(9) yes . 55603
S(2) C(11) 1.890(9) yes . 55603
S(2) C(12) 1.89(1) yes . 55603
S(2) C(13) 1.89(1) yes . 55603
S(2) C(14) 1.89(1) yes . 55603
S(2) C(15) 1.89(1) yes . 55603
S(2) C(16) 1.890(9) yes . 55603
S(2) C(17) 1.89(1) yes . 55603
S(2) C(18) 1.890(9) yes . 55603
S(2) C(19) 1.890(9) yes . 55603
S(2) C(20) 3.854(7) yes . 54501
S(2) C(20) 3.843(7) yes . 55501
S(2) C(20) 1.890(9) yes . 55603
S(2) C(21) 3.626(7) yes . 54501
S(2) C(21) 3.655(7) yes . 55501
S(2) C(21) 1.890(9) yes . 55603
S(2) C(22) 1.89(1) yes . 55603
S(2) C(23) 1.890(9) yes . 55603
S(2) C(24) 1.890(9) yes . 55603
S(2) C(25) 1.89(1) yes . 55603
S(2) C(26) 1.89(1) yes . 55603
S(3) S(1) 3.120(2) yes . 55501
S(3) S(4) 2.950(3) yes . 55501
S(3) S(8) 3.611(2) yes . 54501
S(3) S(8) 3.610(3) yes . 55501
S(3) O(1) 2.639(5) yes . 55501
S(3) C(7) 2.694(7) yes . 55501
S(3) C(9) 1.807(8) yes . 55501
S(3) C(10) 2.695(9) yes . 55501
S(3) C(17) 3.889(7) yes . 55501
S(3) C(19) 3.713(8) yes . 54501
S(3) C(19) 3.673(7) yes . 55501
S(4) Br(1) 3.891(2) yes . 55603
S(4) Br(2) 3.891(2) yes . 55603
S(4) Br(3) 3.891(2) yes . 55603
S(4) Br(4) 3.891(2) yes . 55603
S(4) Fe(1) 3.891(2) yes . 55603
S(4) S(1) 3.891(2) yes . 55603
S(4) S(2) 3.287(2) yes . 55501
S(4) S(2) 3.891(2) yes . 55603
S(4) S(3) 2.950(3) yes . 55501
S(4) S(3) 3.891(2) yes . 55603
S(4) S(4) 3.891(2) yes . 55603
S(4) S(5) 3.891(3) yes . 55603
S(4) S(6) 3.207(3) yes . 55501
S(4) S(6) 3.891(3) yes . 55603
S(4) S(7) 3.724(2) yes . 54501
S(4) S(7) 3.598(3) yes . 55501
S(4) S(7) 3.891(2) yes . 55603
S(4) S(8) 3.891(2) yes . 55603
S(4) S(9) 3.891(2) yes . 55603
S(4) S(10) 3.891(2) yes . 55603
S(4) S(11) 3.891(3) yes . 55603
S(4) S(12) 3.891(2) yes . 55603
S(4) O(1) 3.891(5) yes . 55603
S(4) O(2) 3.891(5) yes . 55603
S(4) C(1) 3.891(8) yes . 55603
S(4) C(2) 3.891(8) yes . 55603
S(4) C(3) 3.891(7) yes . 55603
S(4) C(4) 3.891(8) yes . 55603
S(4) C(5) 3.891(7) yes . 55603
S(4) C(6) 3.891(7) yes . 55603
S(4) C(7) 2.720(8) yes . 55501
S(4) C(7) 3.891(7) yes . 55603
S(4) C(8) 3.891(7) yes . 55603
S(4) C(9) 2.730(9) yes . 55501
S(4) C(9) 3.891(8) yes . 55603
S(4) C(10) 3.891(7) yes . 55603
S(4) C(11) 2.739(7) yes . 55501
S(4) C(11) 3.891(7) yes . 55603
S(4) C(12) 3.891(8) yes . 55603
S(4) C(13) 3.891(8) yes . 55603
S(4) C(14) 3.891(8) yes . 55603
S(4) C(15) 3.891(8) yes . 55603
S(4) C(16) 3.896(8) yes . 54501
S(4) C(16) 3.755(6) yes . 55501
S(4) C(16) 3.891(7) yes . 55603
S(4) C(17) 3.891(7) yes . 55603
S(4) C(18) 3.567(7) yes . 54501
S(4) C(18) 3.434(7) yes . 55501
S(4) C(18) 3.891(7) yes . 55603
S(4) C(19) 3.862(8) yes . 55501
S(4) C(19) 3.891(7) yes . 55603
S(4) C(20) 3.891(7) yes . 55603
S(4) C(21) 3.891(7) yes . 55603
S(4) C(22) 3.891(7) yes . 55603
S(4) C(23) 3.891(7) yes . 55603
S(4) C(24) 3.891(7) yes . 55603
S(4) C(25) 3.891(8) yes . 55603
S(4) C(26) 3.891(8) yes . 55603
S(5) S(6) 2.908(3) yes . 55501
S(5) O(1) 2.725(7) yes . 55501
S(5) C(9) 3.042(8) yes . 55501
S(5) C(10) 2.738(7) yes . 55501
S(5) C(13) 2.63(1) yes . 55501
S(5) C(14) 3.663(7) yes . 54501
S(5) C(15) 3.692(7) yes . 54501
S(6) S(4) 3.207(3) yes . 55501
S(6) S(5) 2.908(3) yes . 55501
S(6) C(10) 2.716(9) yes . 55501
S(6) C(12) 2.611(8) yes . 55501
S(6) C(16) 3.887(7) yes . 54501
S(6) C(16) 3.817(8) yes . 55501
S(7) Br(1) 3.757(2) yes . 56603
S(7) Br(2) 3.757(2) yes . 56603
S(7) Br(3) 3.757(2) yes . 56603
S(7) Br(4) 3.757(2) yes . 56603
S(7) Fe(1) 3.757(2) yes . 56603
S(7) S(1) 3.757(3) yes . 56603
S(7) S(2) 3.757(3) yes . 56603
S(7) S(3) 3.757(3) yes . 56603
S(7) S(4) 3.598(3) yes . 55501
S(7) S(4) 3.724(2) yes . 56501
S(7) S(4) 3.757(3) yes . 56603
S(7) S(5) 3.757(3) yes . 56603
S(7) S(6) 3.757(3) yes . 56603
S(7) S(7) 3.757(3) yes . 56603
S(7) S(8) 2.956(3) yes . 55501
S(7) S(8) 3.757(3) yes . 56603
S(7) S(9) 3.116(2) yes . 55501
S(7) S(9) 3.757(3) yes . 56603
S(7) S(10) 3.757(3) yes . 56603
S(7) S(11) 3.757(3) yes . 56603
S(7) S(12) 3.757(3) yes . 56603
S(7) O(1) 3.757(6) yes . 56603
S(7) O(2) 3.757(6) yes . 56603
S(7) C(1) 3.757(8) yes . 56603
S(7) C(2) 3.757(8) yes . 56603
S(7) C(3) 3.757(8) yes . 56603
S(7) C(4) 3.757(8) yes . 56603
S(7) C(5) 3.757(7) yes . 56603
S(7) C(6) 3.757(7) yes . 56603
S(7) C(7) 3.757(7) yes . 56603
S(7) C(8) 3.857(7) yes . 55501
S(7) C(8) 3.757(7) yes . 56603
S(7) C(9) 3.757(8) yes . 56603
S(7) C(10) 3.757(7) yes . 56603
S(7) C(11) 3.757(7) yes . 56603
S(7) C(12) 3.757(8) yes . 56603
S(7) C(13) 3.757(8) yes . 56603
S(7) C(14) 3.757(8) yes . 56603
S(7) C(15) 3.757(8) yes . 56603
S(7) C(16) 2.762(7) yes . 55501
S(7) C(16) 3.757(8) yes . 56603
S(7) C(17) 3.757(8) yes . 56603
S(7) C(18) 3.757(7) yes . 56603
S(7) C(19) 2.670(8) yes . 55501
S(7) C(19) 3.757(7) yes . 56603
S(7) C(20) 3.757(7) yes . 56603
S(7) C(21) 2.685(7) yes . 55501
S(7) C(21) 3.757(7) yes . 56603
S(7) C(22) 3.757(8) yes . 56603
S(7) C(23) 3.757(7) yes . 56603
S(7) C(24) 3.757(8) yes . 56603
S(7) C(25) 3.757(8) yes . 56603
S(7) C(26) 3.757(9) yes . 56603
S(8) S(3) 3.610(3) yes . 55501
S(8) S(3) 3.611(2) yes . 56501
S(8) S(7) 2.956(3) yes . 55501
S(8) S(10) 3.291(2) yes . 55501
S(8) C(7) 3.861(7) yes . 55501
S(8) C(7) 3.839(7) yes . 56501
S(8) C(8) 3.638(7) yes . 55501
S(8) C(8) 3.655(7) yes . 56501
S(8) C(17) 2.780(8) yes . 55501
S(8) C(18) 2.702(9) yes . 55501
S(8) C(21) 2.745(7) yes . 55501
S(9) Br(1) 3.121(2) yes . 56603
S(9) Br(2) 3.121(2) yes . 56603
S(9) Br(3) 3.121(2) yes . 56603
S(9) Br(4) 3.121(2) yes . 56603
S(9) Fe(1) 3.121(2) yes . 56603
S(9) S(1) 3.121(2) yes . 56603
S(9) S(2) 3.607(3) yes . 55501
S(9) S(2) 3.613(2) yes . 56501
S(9) S(2) 3.121(2) yes . 56603
S(9) S(3) 3.121(2) yes . 56603
S(9) S(4) 3.121(2) yes . 56603
S(9) S(5) 3.121(3) yes . 56603
S(9) S(6) 3.121(3) yes . 56603
S(9) S(7) 3.116(2) yes . 55501
S(9) S(7) 3.121(2) yes . 56603
S(9) S(8) 3.121(2) yes . 56603
S(9) S(9) 3.121(2) yes . 56603
S(9) S(10) 2.950(3) yes . 55501
S(9) S(10) 3.121(2) yes . 56603
S(9) S(11) 3.121(3) yes . 56603
S(9) S(12) 3.121(3) yes . 56603
S(9) O(1) 3.121(5) yes . 56603
S(9) O(2) 2.638(5) yes . 55501
S(9) O(2) 3.121(5) yes . 56603
S(9) C(1) 3.121(7) yes . 56603
S(9) C(2) 3.121(7) yes . 56603
S(9) C(3) 3.121(7) yes . 56603
S(9) C(4) 3.893(8) yes . 56501
S(9) C(4) 3.121(7) yes . 56603
S(9) C(5) 3.121(7) yes . 56603
S(9) C(6) 3.718(7) yes . 55501
S(9) C(6) 3.670(8) yes . 56501
S(9) C(6) 3.121(7) yes . 56603
S(9) C(7) 3.121(7) yes . 56603
S(9) C(8) 3.121(7) yes . 56603
S(9) C(9) 3.121(7) yes . 56603
S(9) C(10) 3.121(7) yes . 56603
S(9) C(11) 3.121(7) yes . 56603
S(9) C(12) 3.121(8) yes . 56603
S(9) C(13) 3.121(7) yes . 56603
S(9) C(14) 3.121(7) yes . 56603
S(9) C(15) 3.121(8) yes . 56603
S(9) C(16) 3.121(7) yes . 56603
S(9) C(17) 3.121(7) yes . 56603
S(9) C(18) 3.121(7) yes . 56603
S(9) C(19) 3.121(7) yes . 56603
S(9) C(20) 2.693(7) yes . 55501
S(9) C(20) 3.121(7) yes . 56603
S(9) C(21) 3.121(7) yes . 56603
S(9) C(22) 3.121(7) yes . 56603
S(9) C(23) 2.685(9) yes . 55501
S(9) C(23) 3.121(7) yes . 56603
S(9) C(24) 3.121(7) yes . 56603
S(9) C(25) 3.121(7) yes . 56603
S(9) C(26) 3.121(8) yes . 56603
S(10) S(1) 3.724(3) yes . 55501
S(10) S(1) 3.600(2) yes . 56501
S(10) S(8) 3.291(2) yes . 55501
S(10) S(9) 2.950(3) yes . 55501
S(10) S(12) 3.199(3) yes . 55501
S(10) C(3) 3.743(8) yes . 56501
S(10) C(5) 3.565(7) yes . 55501
S(10) C(5) 3.436(7) yes . 56501
S(10) C(6) 3.855(7) yes . 56501
S(10) C(20) 2.737(8) yes . 55501
S(10) C(22) 2.729(9) yes . 55501
S(10) C(24) 2.721(7) yes . 55501
S(11) Br(3) 3.689(2) yes . 56602
S(11) S(12) 2.907(3) yes . 55501
S(11) O(2) 2.723(7) yes . 55501
S(11) C(1) 3.662(8) yes . 55501
S(11) C(2) 3.686(9) yes . 55501
S(11) C(22) 3.064(9) yes . 55501
S(11) C(23) 2.756(7) yes . 55501
S(11) C(26) 2.63(1) yes . 55501
S(12) S(10) 3.199(3) yes . 55501
S(12) S(11) 2.907(3) yes . 55501
S(12) C(3) 3.894(8) yes . 55501
S(12) C(3) 3.806(7) yes . 56501
S(12) C(23) 2.721(9) yes . 55501
S(12) C(25) 2.607(8) yes . 55501
O(1) S(3) 2.639(5) yes . 55501
O(1) S(5) 2.725(7) yes . 55501
O(1) C(8) 3.823(8) yes . 55501
O(1) C(10) 2.38(1) yes . 55501
O(1) C(11) 2.87(1) yes . 55501
O(1) C(15) 3.62(1) yes . 54501
O(1) C(15) 3.766(9) yes . 55501
O(1) C(17) 3.523(9) yes . 54501
O(1) C(17) 3.672(9) yes . 55501
O(2) S(9) 2.638(5) yes . 55501
O(2) S(11) 2.723(7) yes . 55501
O(2) C(2) 3.621(9) yes . 55501
O(2) C(2) 3.76(1) yes . 56501
O(2) C(4) 3.516(9) yes . 55501
O(2) C(4) 3.668(9) yes . 56501
O(2) C(21) 3.825(8) yes . 55501
O(2) C(23) 2.38(1) yes . 55501
O(2) C(24) 2.86(1) yes . 55501
C(1) Br(2) 3.89(1) yes . 54501
C(1) Br(4) 3.673(7) yes . 56602
C(1) S(11) 3.662(8) yes . 55501
C(1) C(4) 2.42(1) yes . 55501
C(1) C(5) 2.39(1) yes . 55501
C(1) C(6) 2.77(1) yes . 55501
C(1) C(23) 3.71(1) yes . 54501
C(1) C(23) 3.737(9) yes . 55501
C(1) C(24) 3.48(1) yes . 54501
C(1) C(24) 3.44(1) yes . 55501
C(2) Br(4) 3.837(8) yes . 56602
C(2) S(11) 3.686(9) yes . 55501
C(2) O(2) 3.76(1) yes . 54501
C(2) O(2) 3.621(9) yes . 55501
C(2) C(3) 2.41(1) yes . 55501
C(2) C(5) 2.76(1) yes . 55501
C(2) C(6) 2.39(1) yes . 55501
C(2) C(22) 3.76(1) yes . 54501
C(2) C(22) 3.710(9) yes . 55501
C(2) C(23) 3.81(1) yes . 54501
C(2) C(23) 3.81(1) yes . 55501
C(2) C(24) 3.84(1) yes . 54501
C(2) C(24) 3.77(1) yes . 55501
C(3) S(1) 2.768(8) yes . 55501
C(3) S(10) 3.743(8) yes . 54501
C(3) S(12) 3.806(7) yes . 54501
C(3) S(12) 3.894(8) yes . 55501
C(3) C(2) 2.41(1) yes . 55501
C(3) C(4) 2.82(1) yes . 55501
C(3) C(6) 2.42(1) yes . 55501
C(3) C(23) 3.63(1) yes . 54501
C(3) C(23) 3.671(9) yes . 55501
C(3) C(24) 3.673(9) yes . 54501
C(3) C(24) 3.65(1) yes . 55501
C(4) Br(1) 3.349(9) yes . 55603
C(4) Br(2) 3.349(9) yes . 55603
C(4) Br(3) 3.349(9) yes . 55603
C(4) Br(4) 3.349(9) yes . 55603
C(4) Fe(1) 3.349(9) yes . 55603
C(4) S(1) 3.349(9) yes . 55603
C(4) S(2) 2.784(8) yes . 55501
C(4) S(2) 3.349(9) yes . 55603
C(4) S(3) 3.349(9) yes . 55603
C(4) S(4) 3.349(9) yes . 55603
C(4) S(5) 3.349(9) yes . 55603
C(4) S(6) 3.349(9) yes . 55603
C(4) S(7) 3.349(9) yes . 55603
C(4) S(8) 3.349(9) yes . 55603
C(4) S(9) 3.893(8) yes . 54501
C(4) S(9) 3.349(9) yes . 55603
C(4) S(10) 3.349(9) yes . 55603
C(4) S(11) 3.349(9) yes . 55603
C(4) S(12) 3.349(9) yes . 55603
C(4) O(1) 3.35(1) yes . 55603
C(4) O(2) 3.668(9) yes . 54501
C(4) O(2) 3.516(9) yes . 55501
C(4) O(2) 3.35(1) yes . 55603
C(4) C(1) 2.42(1) yes . 55501
C(4) C(1) 3.35(1) yes . 55603
C(4) C(2) 3.35(1) yes . 55603
C(4) C(3) 2.82(1) yes . 55501
C(4) C(3) 3.35(1) yes . 55603
C(4) C(4) 3.35(1) yes . 55603
C(4) C(5) 2.43(1) yes . 55501
C(4) C(5) 3.35(1) yes . 55603
C(4) C(6) 3.35(1) yes . 55603
C(4) C(7) 3.35(1) yes . 55603
C(4) C(8) 3.35(1) yes . 55603
C(4) C(9) 3.35(1) yes . 55603
C(4) C(10) 3.35(1) yes . 55603
C(4) C(11) 3.35(1) yes . 55603
C(4) C(12) 3.35(1) yes . 55603
C(4) C(13) 3.35(1) yes . 55603
C(4) C(14) 3.35(1) yes . 55603
C(4) C(15) 3.35(1) yes . 55603
C(4) C(16) 3.35(1) yes . 55603
C(4) C(17) 3.35(1) yes . 55603
C(4) C(18) 3.35(1) yes . 55603
C(4) C(19) 3.35(1) yes . 55603
C(4) C(20) 3.35(1) yes . 55603
C(4) C(21) 3.35(1) yes . 55603
C(4) C(22) 3.49(1) yes . 54501
C(4) C(22) 3.43(1) yes . 55501
C(4) C(22) 3.35(1) yes . 55603
C(4) C(23) 3.83(1) yes . 54501
C(4) C(23) 3.82(1) yes . 55501
C(4) C(23) 3.35(1) yes . 55603
C(4) C(24) 3.35(1) yes . 55603
C(4) C(25) 3.35(1) yes . 55603
C(4) C(26) 3.35(1) yes . 55603
C(5) S(2) 2.687(9) yes . 55501
C(5) S(10) 3.436(7) yes . 54501
C(5) S(10) 3.565(7) yes . 55501
C(5) C(1) 2.39(1) yes . 55501
C(5) C(2) 2.76(1) yes . 55501
C(5) C(4) 2.43(1) yes . 55501
C(5) C(7) 2.60(1) yes . 55501
C(5) C(21) 3.83(1) yes . 54501
C(5) C(23) 3.653(9) yes . 54501
C(5) C(23) 3.64(1) yes . 55501
C(6) Br(1) 3.026(9) yes . 55603
C(6) Br(2) 3.026(9) yes . 55603
C(6) Br(3) 3.026(9) yes . 55603
C(6) Br(4) 3.026(9) yes . 55603
C(6) Fe(1) 3.026(9) yes . 55603
C(6) S(1) 2.672(8) yes . 55501
C(6) S(1) 3.026(9) yes . 55603
C(6) S(2) 3.026(9) yes . 55603
C(6) S(3) 3.026(9) yes . 55603
C(6) S(4) 3.026(9) yes . 55603
C(6) S(5) 3.026(9) yes . 55603
C(6) S(6) 3.026(9) yes . 55603
C(6) S(7) 3.026(9) yes . 55603
C(6) S(8) 3.026(9) yes . 55603
C(6) S(9) 3.670(8) yes . 54501
C(6) S(9) 3.718(7) yes . 55501
C(6) S(9) 3.026(9) yes . 55603
C(6) S(10) 3.855(7) yes . 54501
C(6) S(10) 3.026(9) yes . 55603
C(6) S(11) 3.026(9) yes . 55603
C(6) S(12) 3.026(9) yes . 55603
C(6) O(1) 3.03(1) yes . 55603
C(6) O(2) 3.03(1) yes . 55603
C(6) C(1) 2.77(1) yes . 55501
C(6) C(1) 3.03(1) yes . 55603
C(6) C(2) 2.39(1) yes . 55501
C(6) C(2) 3.03(1) yes . 55603
C(6) C(3) 2.42(1) yes . 55501
C(6) C(3) 3.03(1) yes . 55603
C(6) C(4) 3.03(1) yes . 55603
C(6) C(5) 3.03(1) yes . 55603
C(6) C(6) 3.03(1) yes . 55603
C(6) C(7) 2.60(1) yes . 55501
C(6) C(7) 3.03(1) yes . 55603
C(6) C(8) 3.03(1) yes . 55603
C(6) C(9) 3.03(1) yes . 55603
C(6) C(10) 3.03(1) yes . 55603
C(6) C(11) 3.03(1) yes . 55603
C(6) C(12) 3.03(1) yes . 55603
C(6) C(13) 3.03(1) yes . 55603
C(6) C(14) 3.03(1) yes . 55603
C(6) C(15) 3.03(1) yes . 55603
C(6) C(16) 3.03(1) yes . 55603
C(6) C(17) 3.03(1) yes . 55603
C(6) C(18) 3.03(1) yes . 55603
C(6) C(19) 3.03(1) yes . 55603
C(6) C(20) 3.03(1) yes . 55603
C(6) C(21) 3.71(1) yes . 54501
C(6) C(21) 3.796(9) yes . 55501
C(6) C(21) 3.03(1) yes . 55603
C(6) C(22) 3.688(9) yes . 54501
C(6) C(22) 3.61(1) yes . 55501
C(6) C(22) 3.03(1) yes . 55603
C(6) C(23) 3.748(9) yes . 54501
C(6) C(23) 3.73(1) yes . 55501
C(6) C(23) 3.03(1) yes . 55603
C(6) C(24) 3.03(1) yes . 55603
C(6) C(25) 3.03(1) yes . 55603
C(6) C(26) 3.03(1) yes . 55603
C(7) Br(1) 3.425(9) yes . 55603
C(7) Br(2) 3.425(9) yes . 55603
C(7) Br(3) 3.425(9) yes . 55603
C(7) Br(4) 3.425(9) yes . 55603
C(7) Fe(1) 3.425(9) yes . 55603
C(7) S(1) 3.425(9) yes . 55603
C(7) S(2) 3.425(9) yes . 55603
C(7) S(3) 2.694(7) yes . 55501
C(7) S(3) 3.425(9) yes . 55603
C(7) S(4) 2.720(8) yes . 55501
C(7) S(4) 3.425(9) yes . 55603
C(7) S(5) 3.425(9) yes . 55603
C(7) S(6) 3.425(9) yes . 55603
C(7) S(7) 3.425(9) yes . 55603
C(7) S(8) 3.839(7) yes . 54501
C(7) S(8) 3.861(7) yes . 55501
C(7) S(8) 3.425(9) yes . 55603
C(7) S(9) 3.425(9) yes . 55603
C(7) S(10) 3.425(9) yes . 55603
C(7) S(11) 3.425(9) yes . 55603
C(7) S(12) 3.425(9) yes . 55603
C(7) O(1) 3.42(1) yes . 55603
C(7) O(2) 3.42(1) yes . 55603
C(7) C(1) 3.42(1) yes . 55603
C(7) C(2) 3.42(1) yes . 55603
C(7) C(3) 3.42(1) yes . 55603
C(7) C(4) 3.42(1) yes . 55603
C(7) C(5) 2.60(1) yes . 55501
C(7) C(5) 3.42(1) yes . 55603
C(7) C(6) 2.60(1) yes . 55501
C(7) C(6) 3.42(1) yes . 55603
C(7) C(7) 3.42(1) yes . 55603
C(7) C(8) 3.42(1) yes . 55603
C(7) C(9) 3.42(1) yes . 55603
C(7) C(10) 3.42(1) yes . 55603
C(7) C(11) 3.42(1) yes . 55603
C(7) C(12) 3.42(1) yes . 55603
C(7) C(13) 3.42(1) yes . 55603
C(7) C(14) 3.42(1) yes . 55603
C(7) C(15) 3.42(1) yes . 55603
C(7) C(16) 3.42(1) yes . 55603
C(7) C(17) 3.42(1) yes . 55603
C(7) C(18) 3.42(1) yes . 55603
C(7) C(19) 3.42(1) yes . 55603
C(7) C(20) 3.47(1) yes . 54501
C(7) C(20) 3.482(9) yes . 55501
C(7) C(20) 3.42(1) yes . 55603
C(7) C(21) 3.607(9) yes . 54501
C(7) C(21) 3.66(1) yes . 55501
C(7) C(21) 3.42(1) yes . 55603
C(7) C(22) 3.42(1) yes . 55603
C(7) C(23) 3.42(1) yes . 55603
C(7) C(24) 3.42(1) yes . 55603
C(7) C(25) 3.42(1) yes . 55603
C(7) C(26) 3.42(1) yes . 55603
C(8) S(1) 2.703(8) yes . 55501
C(8) S(2) 2.745(7) yes . 55501
C(8) S(7) 3.857(7) yes . 55501
C(8) S(8) 3.655(7) yes . 54501
C(8) S(8) 3.638(7) yes . 55501
C(8) O(1) 3.823(8) yes . 55501
C(8) C(9) 2.65(1) yes . 55501
C(8) C(10) 2.58(1) yes . 55501
C(8) C(18) 3.835(9) yes . 55501
C(8) C(19) 3.78(1) yes . 54501
C(8) C(19) 3.723(9) yes . 55501
C(8) C(20) 3.648(9) yes . 54501
C(8) C(20) 3.62(1) yes . 55501
C(9) S(3) 1.807(8) yes . 55501
C(9) S(4) 2.730(9) yes . 55501
C(9) S(5) 3.042(8) yes . 55501
C(9) C(8) 2.65(1) yes . 55501
C(9) C(11) 2.43(1) yes . 55501
C(9) C(15) 3.71(1) yes . 54501
C(9) C(15) 3.752(9) yes . 55501
C(9) C(17) 3.44(1) yes . 54501
C(9) C(17) 3.49(1) yes . 55501
C(9) C(19) 3.615(9) yes . 54501
C(9) C(19) 3.70(1) yes . 55501
C(10) S(3) 2.695(9) yes . 55501
C(10) S(5) 2.738(7) yes . 55501
C(10) S(6) 2.716(9) yes . 55501
C(10) O(1) 2.38(1) yes . 55501
C(10) C(8) 2.58(1) yes . 55501
C(10) C(14) 3.73(1) yes . 54501
C(10) C(14) 3.698(9) yes . 55501
C(10) C(15) 3.81(1) yes . 54501
C(10) C(15) 3.79(1) yes . 55501
C(10) C(16) 3.67(1) yes . 54501
C(10) C(16) 3.630(9) yes . 55501
C(10) C(17) 3.83(1) yes . 54501
C(10) C(17) 3.81(1) yes . 55501
C(10) C(18) 3.667(9) yes . 54501
C(10) C(18) 3.64(1) yes . 55501
C(10) C(19) 3.739(9) yes . 54501
C(10) C(19) 3.75(1) yes . 55501
C(11) S(4) 2.739(7) yes . 55501
C(11) O(1) 2.87(1) yes . 55501
C(11) C(9) 2.43(1) yes . 55501
C(11) C(12) 2.55(1) yes . 55501
C(11) C(13) 2.57(1) yes . 55501
C(11) C(14) 3.44(1) yes . 54501
C(11) C(14) 3.49(1) yes . 55501
C(11) C(15) 3.78(1) yes . 54501
C(11) C(15) 3.83(1) yes . 55501
C(11) C(16) 3.647(9) yes . 54501
C(11) C(16) 3.69(1) yes . 55501
C(12) S(6) 2.611(8) yes . 55501
C(12) C(11) 2.55(1) yes . 55501
C(13) Br(1) 3.652(9) yes . 54601
C(13) Br(3) 3.473(7) yes . 55601
C(13) S(5) 2.63(1) yes . 55501
C(13) C(11) 2.57(1) yes . 55501
C(14) Br(3) 3.89(1) yes . 55601
C(14) S(5) 3.663(7) yes . 56501
C(14) C(10) 3.698(9) yes . 55501
C(14) C(10) 3.73(1) yes . 56501
C(14) C(11) 3.49(1) yes . 55501
C(14) C(11) 3.44(1) yes . 56501
C(14) C(17) 2.40(1) yes . 55501
C(14) C(18) 2.38(1) yes . 55501
C(14) C(19) 2.77(1) yes . 55501
C(15) S(5) 3.692(7) yes . 56501
C(15) O(1) 3.766(9) yes . 55501
C(15) O(1) 3.62(1) yes . 56501
C(15) C(9) 3.752(9) yes . 55501
C(15) C(9) 3.71(1) yes . 56501
C(15) C(10) 3.79(1) yes . 55501
C(15) C(10) 3.81(1) yes . 56501
C(15) C(11) 3.83(1) yes . 55501
C(15) C(11) 3.78(1) yes . 56501
C(15) C(16) 2.42(1) yes . 55501
C(15) C(18) 2.77(1) yes . 55501
C(15) C(19) 2.40(1) yes . 55501
C(16) S(4) 3.755(6) yes . 55501
C(16) S(4) 3.896(8) yes . 56501
C(16) S(6) 3.817(8) yes . 55501
C(16) S(6) 3.887(7) yes . 56501
C(16) S(7) 2.762(7) yes . 55501
C(16) C(10) 3.630(9) yes . 55501
C(16) C(10) 3.67(1) yes . 56501
C(16) C(11) 3.69(1) yes . 55501
C(16) C(11) 3.647(9) yes . 56501
C(16) C(15) 2.42(1) yes . 55501
C(16) C(17) 2.81(1) yes . 55501
C(16) C(19) 2.42(1) yes . 55501
C(17) S(3) 3.889(7) yes . 55501
C(17) S(8) 2.780(8) yes . 55501
C(17) O(1) 3.672(9) yes . 55501
C(17) O(1) 3.523(9) yes . 56501
C(17) C(9) 3.49(1) yes . 55501
C(17) C(9) 3.44(1) yes . 56501
C(17) C(10) 3.81(1) yes . 55501
C(17) C(10) 3.83(1) yes . 56501
C(17) C(14) 2.40(1) yes . 55501
C(17) C(16) 2.81(1) yes . 55501
C(17) C(18) 2.42(1) yes . 55501
C(18) S(4) 3.434(7) yes . 55501
C(18) S(4) 3.567(7) yes . 56501
C(18) S(8) 2.702(9) yes . 55501
C(18) C(8) 3.835(9) yes . 55501
C(18) C(10) 3.64(1) yes . 55501
C(18) C(10) 3.667(9) yes . 56501
C(18) C(14) 2.38(1) yes . 55501
C(18) C(15) 2.77(1) yes . 55501
C(18) C(17) 2.42(1) yes . 55501
C(18) C(20) 2.60(1) yes . 55501
C(19) S(3) 3.673(7) yes . 55501
C(19) S(3) 3.713(8) yes . 56501
C(19) S(4) 3.862(8) yes . 55501
C(19) S(7) 2.670(8) yes . 55501
C(19) C(8) 3.723(9) yes . 55501
C(19) C(8) 3.78(1) yes . 56501
C(19) C(9) 3.70(1) yes . 55501
C(19) C(9) 3.615(9) yes . 56501
C(19) C(10) 3.75(1) yes . 55501
C(19) C(10) 3.739(9) yes . 56501
C(19) C(14) 2.77(1) yes . 55501
C(19) C(15) 2.40(1) yes . 55501
C(19) C(16) 2.42(1) yes . 55501
C(19) C(20) 2.59(1) yes . 55501
C(20) S(2) 3.843(7) yes . 55501
C(20) S(2) 3.854(7) yes . 56501
C(20) S(9) 2.693(7) yes . 55501
C(20) S(10) 2.737(8) yes . 55501
C(20) C(7) 3.482(9) yes . 55501
C(20) C(7) 3.47(1) yes . 56501
C(20) C(8) 3.62(1) yes . 55501
C(20) C(8) 3.648(9) yes . 56501
C(20) C(18) 2.60(1) yes . 55501
C(20) C(19) 2.59(1) yes . 55501
C(21) Br(1) 3.894(7) yes . 56603
C(21) Br(2) 3.894(7) yes . 56603
C(21) Br(3) 3.894(7) yes . 56603
C(21) Br(4) 3.894(7) yes . 56603
C(21) Fe(1) 3.894(7) yes . 56603
C(21) S(1) 3.856(8) yes . 56501
C(21) S(1) 3.894(8) yes . 56603
C(21) S(2) 3.655(7) yes . 55501
C(21) S(2) 3.626(7) yes . 56501
C(21) S(2) 3.894(8) yes . 56603
C(21) S(3) 3.894(8) yes . 56603
C(21) S(4) 3.894(8) yes . 56603
C(21) S(5) 3.894(8) yes . 56603
C(21) S(6) 3.894(8) yes . 56603
C(21) S(7) 2.685(7) yes . 55501
C(21) S(7) 3.894(8) yes . 56603
C(21) S(8) 2.745(7) yes . 55501
C(21) S(8) 3.894(8) yes . 56603
C(21) S(9) 3.894(8) yes . 56603
C(21) S(10) 3.894(8) yes . 56603
C(21) S(11) 3.894(8) yes . 56603
C(21) S(12) 3.894(8) yes . 56603
C(21) O(1) 3.894(9) yes . 56603
C(21) O(2) 3.825(8) yes . 55501
C(21) O(2) 3.894(9) yes . 56603
C(21) C(1) 3.89(1) yes . 56603
C(21) C(2) 3.89(1) yes . 56603
C(21) C(3) 3.89(1) yes . 56603
C(21) C(4) 3.89(1) yes . 56603
C(21) C(5) 3.83(1) yes . 56501
C(21) C(5) 3.89(1) yes . 56603
C(21) C(6) 3.796(9) yes . 55501
C(21) C(6) 3.71(1) yes . 56501
C(21) C(6) 3.89(1) yes . 56603
C(21) C(7) 3.66(1) yes . 55501
C(21) C(7) 3.607(9) yes . 56501
C(21) C(7) 3.89(1) yes . 56603
C(21) C(8) 3.89(1) yes . 56603
C(21) C(9) 3.89(1) yes . 56603
C(21) C(10) 3.89(1) yes . 56603
C(21) C(11) 3.89(1) yes . 56603
C(21) C(12) 3.89(1) yes . 56603
C(21) C(13) 3.89(1) yes . 56603
C(21) C(14) 3.89(1) yes . 56603
C(21) C(15) 3.89(1) yes . 56603
C(21) C(16) 3.89(1) yes . 56603
C(21) C(17) 3.89(1) yes . 56603
C(21) C(18) 3.89(1) yes . 56603
C(21) C(19) 3.89(1) yes . 56603
C(21) C(20) 3.89(1) yes . 56603
C(21) C(21) 3.89(1) yes . 56603
C(21) C(22) 2.64(1) yes . 55501
C(21) C(22) 3.89(1) yes . 56603
C(21) C(23) 2.58(1) yes . 55501
C(21) C(23) 3.89(1) yes . 56603
C(21) C(24) 3.89(1) yes . 56603
C(21) C(25) 3.89(1) yes . 56603
C(21) C(26) 3.89(1) yes . 56603
C(22) S(10) 2.729(9) yes . 55501
C(22) S(11) 3.064(9) yes . 55501
C(22) C(2) 3.710(9) yes . 55501
C(22) C(2) 3.76(1) yes . 56501
C(22) C(4) 3.43(1) yes . 55501
C(22) C(4) 3.49(1) yes . 56501
C(22) C(6) 3.61(1) yes . 55501
C(22) C(6) 3.688(9) yes . 56501
C(22) C(21) 2.64(1) yes . 55501
C(22) C(24) 2.44(1) yes . 55501
C(23) S(9) 2.685(9) yes . 55501
C(23) S(11) 2.756(7) yes . 55501
C(23) S(12) 2.721(9) yes . 55501
C(23) O(2) 2.38(1) yes . 55501
C(23) C(1) 3.737(9) yes . 55501
C(23) C(1) 3.71(1) yes . 56501
C(23) C(2) 3.81(1) yes . 55501
C(23) C(2) 3.81(1) yes . 56501
C(23) C(3) 3.671(9) yes . 55501
C(23) C(3) 3.63(1) yes . 56501
C(23) C(4) 3.82(1) yes . 55501
C(23) C(4) 3.83(1) yes . 56501
C(23) C(5) 3.64(1) yes . 55501
C(23) C(5) 3.653(9) yes . 56501
C(23) C(6) 3.73(1) yes . 55501
C(23) C(6) 3.748(9) yes . 56501
C(23) C(21) 2.58(1) yes . 55501
C(24) S(10) 2.721(7) yes . 55501
C(24) O(2) 2.86(1) yes . 55501
C(24) C(1) 3.44(1) yes . 55501
C(24) C(1) 3.48(1) yes . 56501
C(24) C(2) 3.77(1) yes . 55501
C(24) C(2) 3.84(1) yes . 56501
C(24) C(3) 3.65(1) yes . 55501
C(24) C(3) 3.673(9) yes . 56501
C(24) C(22) 2.44(1) yes . 55501
C(24) C(25) 2.56(1) yes . 55501
C(24) C(26) 2.58(1) yes . 55501
C(25) S(12) 2.607(8) yes . 55501
C(25) C(24) 2.56(1) yes . 55501
C(26) Br(2) 3.475(9) yes . 55501
C(26) Br(4) 3.655(9) yes . 54501
C(26) S(11) 2.63(1) yes . 55501
C(26) C(24) 2.58(1) yes . 55501
